data_7032542
loop_
_publ_author_name
'Bienfait, Andr\'e M'
'Sch\"adle, Christoph'
'Maichle-M\"ossmer, C\"acilia'
'T\"ornroos, Karl W'
'Anwander, Reiner'

_publ_section_title
;
 Europium bis(dimethylsilyl)amides including mixed-valent
 Eu3[N(SiHMe2)2]6[\m-N(SiHMe2)2]2.
;
_journal_issue 46
_journal_name_full 'Dalton transactions (Cambridge, England : 2003)'
_journal_page_first 17324
_journal_page_last 17332
_journal_paper_doi 10.1039/c4dt02411g
_journal_volume 43
_journal_year 2014
_chemical_formula_moiety 'C20 H58 Eu N3 O2 Si6'
_chemical_formula_sum 'C20 H58 Eu N3 O2 Si6'
_chemical_formula_weight 693.19
_chemical_name_systematic
; 
 ? 
;
_chemical_properties_physical Air-sensitive
_space_group_IT_number 14
_symmetry_cell_setting monoclinic
_symmetry_space_group_name_Hall '-P 2ybc'
_symmetry_space_group_name_H-M 'P 1 21/c 1'
_atom_sites_solution_hydrogens geom
_atom_sites_solution_primary direct
_atom_sites_solution_secondary difmap
_audit_creation_method SHELXL-97
_cell_angle_alpha 90.00
_cell_angle_beta 90.82(1)
_cell_angle_gamma 90.00
_cell_formula_units_Z 4
_cell_length_a 13.0596(3)
_cell_length_b 16.3732(4)
_cell_length_c 16.6147(4)
_cell_measurement_reflns_used 66356
_cell_measurement_temperature 123(2)
_cell_measurement_theta_max 32.10
_cell_measurement_theta_min 1.75
_cell_volume 3552.31(15)
_computing_cell_refinement
;
Bruker (2008). SAINT, version 7.56A, Bruker AXS Inc., Madison, 
Wisconsin, USA.
;
_computing_data_collection
;
Bruker (2008). APEX2, version 2008.5-0, Bruker AXS Inc., Madison, 
Wisconsin, USA.
;
_computing_data_reduction
;
Bruker (2008). SAINT, version 7.56A, Bruker AXS Inc., Madison, 
Wisconsin, USA.
;
_computing_molecular_graphics
;
Brandenburg, K. (2009). DIAMOND. Version 3.2c. Crystal Impact GbR, Bonn, 
Germany.
;
_computing_publication_material
;
Bruker AXS (2008). SHELXTL. Version 2008/1. Bruker AXS Inc., Madison, 
Wisconsin, USA.
;
_computing_structure_refinement
;
Sheldrick, G. M. (2008). Acta Crystallographica, A64, 112-122.
;
_computing_structure_solution
;     
Sheldrick, G. M. (2008). Acta Crystallographica, A64, 112-122.
;
_diffrn_ambient_temperature 123(2)
_diffrn_measured_fraction_theta_full 0.999
_diffrn_measured_fraction_theta_max 0.999
_diffrn_measurement_device_type 'Bruker TXS APEX-II CCD'
_diffrn_measurement_method 'omega scans'
_diffrn_radiation_monochromator graphite
_diffrn_radiation_source 'rotating anode'
_diffrn_radiation_type MoK\a
_diffrn_radiation_wavelength 0.71073
_diffrn_reflns_av_R_equivalents 0.0150
_diffrn_reflns_av_sigmaI/netI 0.0098
_diffrn_reflns_limit_h_max 19
_diffrn_reflns_limit_h_min -19
_diffrn_reflns_limit_k_max 24
_diffrn_reflns_limit_k_min -24
_diffrn_reflns_limit_l_max 24
_diffrn_reflns_limit_l_min -24
_diffrn_reflns_number 66356
_diffrn_reflns_theta_full 32.10
_diffrn_reflns_theta_max 32.10
_diffrn_reflns_theta_min 1.75
_exptl_absorpt_coefficient_mu 1.987
_exptl_absorpt_correction_T_max 0.6260
_exptl_absorpt_correction_T_min 0.3368
_exptl_absorpt_correction_type numerical
_exptl_absorpt_process_details
;
SADABS version 2008/1, G.M Sheldrick, University of 
G\"ttingen, Germany, 2008.
;
_exptl_crystal_colour 'dark yellow'
_exptl_crystal_density_diffrn 1.296
_exptl_crystal_density_method 'not measured'
_exptl_crystal_description prism
_exptl_crystal_F_000 1448
_exptl_crystal_recrystallization_method 'Re-crystallisation from solvent: '
_exptl_crystal_size_max 0.70
_exptl_crystal_size_mid 0.53
_exptl_crystal_size_min 0.26
_refine_diff_density_max 1.226
_refine_diff_density_min -0.534
_refine_diff_density_rms 0.053
_refine_ls_extinction_coef 0.00074(4)
_refine_ls_extinction_expression Fc^*^=kFc[1+0.001xFc^2^\l^3^/sin(2\q)]^-1/4^
_refine_ls_extinction_method SHELXL
_refine_ls_goodness_of_fit_ref 1.100
_refine_ls_hydrogen_treatment constr
_refine_ls_matrix_type full
_refine_ls_number_parameters 308
_refine_ls_number_reflns 12431
_refine_ls_number_restraints 0
_refine_ls_restrained_S_all 1.100
_refine_ls_R_factor_all 0.0152
_refine_ls_R_factor_gt 0.0144
_refine_ls_shift/su_max 0.003
_refine_ls_shift/su_mean 0.000
_refine_ls_structure_factor_coef Fsqd
_refine_ls_weighting_details 'calc w=1/[\s^2^(Fo^2^)+(0.0155P)^2^+1.5061P] where P=(Fo^2^+2Fc^2^)/3'
_refine_ls_weighting_scheme calc
_refine_ls_wR_factor_gt 0.0380
_refine_ls_wR_factor_ref 0.0384
_reflns_number_gt 12004
_reflns_number_total 12431
_reflns_threshold_expression I>2\s(I)
_cod_data_source_file c4dt02411g1.cif
_cod_data_source_block Compound1
_cod_depositor_comments 'Adding full bibliography for 7032542--7032546.cif.'
_cod_original_sg_symbol_H-M 'P 21/c'
_cod_database_code 7032542

loop_
_symmetry_equiv_pos_as_xyz
'x, y, z'
'-x, y+1/2, -z+1/2'
'-x, -y, -z'
'x, -y-1/2, z-1/2'

loop_
_atom_site_label
_atom_site_type_symbol
_atom_site_fract_x
_atom_site_fract_y
_atom_site_fract_z
_atom_site_U_iso_or_equiv
_atom_site_adp_type
_atom_site_occupancy
_atom_site_symmetry_multiplicity
_atom_site_calc_flag
_atom_site_refinement_flags
Eu1 Eu 0.254877(3) 0.968124(3) 0.228689(3) 0.01401(2) Uani 1 1 d .
Si1 Si 0.14790(3) 1.133286(19) 0.117652(18) 0.02328(6) Uani 1 1 d .
HI1 H 0.0894 1.1313 0.1926 0.040(5) Uiso 1 1 calc R
Si2 Si 0.32661(3) 1.033516(19) 0.05534(2) 0.02410(6) Uani 1 1 d .
HI2 H 0.3705 0.9554 0.0826 0.039(5) Uiso 1 1 calc R
Si3 Si 0.21299(2) 0.798863(18) 0.102876(19) 0.02127(5) Uani 1 1 d .
HI3 H 0.1659 0.8687 0.0608 0.037(4) Uiso 1 1 calc R
Si4 Si 0.26398(3) 0.77048(2) 0.28007(2) 0.02571(6) Uani 1 1 d .
HI4 H 0.3190 0.8217 0.3391 0.047(5) Uiso 1 1 calc R
Si5 Si 0.23024(2) 0.987528(19) 0.435337(18) 0.02149(5) Uani 1 1 d .
HI5 H 0.1738 0.9139 0.4102 0.035(4) Uiso 1 1 calc R
Si6 Si 0.30326(2) 1.136872(18) 0.348057(18) 0.02035(5) Uani 1 1 d .
HI6 H 0.3509 1.1502 0.2695 0.035(4) Uiso 1 1 calc R
O1 O 0.44177(6) 0.94751(5) 0.24287(5) 0.02294(15) Uani 1 1 d .
O2 O 0.06979(6) 0.96085(5) 0.24850(5) 0.02182(14) Uani 1 1 d .
N1 N 0.23591(7) 1.05708(6) 0.12326(5) 0.02061(16) Uani 1 1 d .
N2 N 0.24188(7) 0.83030(5) 0.19836(6) 0.02064(16) Uani 1 1 d .
N3 N 0.26330(7) 1.03788(5) 0.34994(5) 0.01846(15) Uani 1 1 d .
C1 C 0.20508(14) 1.23738(8) 0.10927(10) 0.0437(3) Uani 1 1 d .
H1A H 0.2520 1.2469 0.1549 0.065 Uiso 1 1 calc R
H1B H 0.1505 1.2784 0.1097 0.065 Uiso 1 1 calc R
H1C H 0.2428 1.2415 0.0589 0.065 Uiso 1 1 calc R
C2 C 0.05444(12) 1.12132(11) 0.03265(10) 0.0474(4) Uani 1 1 d .
H2A H 0.0186 1.0690 0.0379 0.071 Uiso 1 1 calc R
H2B H 0.0909 1.1226 -0.0185 0.071 Uiso 1 1 calc R
H2C H 0.0047 1.1661 0.0339 0.071 Uiso 1 1 calc R
C3 C 0.43649(11) 1.10647(10) 0.05292(11) 0.0437(3) Uani 1 1 d .
H3A H 0.4641 1.1141 0.1076 0.066 Uiso 1 1 calc R
H3B H 0.4130 1.1591 0.0315 0.066 Uiso 1 1 calc R
H3C H 0.4901 1.0845 0.0184 0.066 Uiso 1 1 calc R
C4 C 0.28026(13) 1.01501(12) -0.05010(8) 0.0442(3) Uani 1 1 d .
H4A H 0.2193 0.9801 -0.0493 0.066 Uiso 1 1 calc R
H4B H 0.3342 0.9880 -0.0807 0.066 Uiso 1 1 calc R
H4C H 0.2630 1.0673 -0.0756 0.066 Uiso 1 1 calc R
C5 C 0.32709(10) 0.76764(8) 0.04351(8) 0.0310(2) Uani 1 1 d .
H5A H 0.3731 0.8145 0.0376 0.046 Uiso 1 1 calc R
H5B H 0.3046 0.7487 -0.0099 0.046 Uiso 1 1 calc R
H5C H 0.3633 0.7234 0.0716 0.046 Uiso 1 1 calc R
C6 C 0.11853(10) 0.71242(8) 0.09726(9) 0.0335(3) Uani 1 1 d .
H6A H 0.0553 0.7284 0.1241 0.050 Uiso 1 1 calc R
H6B H 0.1477 0.6642 0.1240 0.050 Uiso 1 1 calc R
H6C H 0.1033 0.6996 0.0407 0.050 Uiso 1 1 calc R
C7 C 0.34754(13) 0.67945(10) 0.26195(11) 0.0446(3) Uani 1 1 d .
H7A H 0.4133 0.6975 0.2406 0.067 Uiso 1 1 calc R
H7B H 0.3138 0.6430 0.2230 0.067 Uiso 1 1 calc R
H7C H 0.3592 0.6502 0.3127 0.067 Uiso 1 1 calc R
C8 C 0.14557(12) 0.73377(9) 0.33087(9) 0.0409(3) Uani 1 1 d .
H8A H 0.1063 0.7808 0.3499 0.061 Uiso 1 1 calc R
H8B H 0.1647 0.6991 0.3767 0.061 Uiso 1 1 calc R
H8C H 0.1037 0.7022 0.2926 0.061 Uiso 1 1 calc R
C9 C 0.34265(11) 0.95268(8) 0.49793(8) 0.0333(3) Uani 1 1 d .
H9A H 0.3819 0.9121 0.4678 0.050 Uiso 1 1 calc R
H9B H 0.3183 0.9281 0.5479 0.050 Uiso 1 1 calc R
H9C H 0.3866 0.9996 0.5108 0.050 Uiso 1 1 calc R
C10 C 0.14487(12) 1.04613(9) 0.50402(8) 0.0365(3) Uani 1 1 d .
H10A H 0.0870 1.0686 0.4730 0.055 Uiso 1 1 calc R
H10B H 0.1837 1.0908 0.5291 0.055 Uiso 1 1 calc R
H10C H 0.1192 1.0096 0.5459 0.055 Uiso 1 1 calc R
C11 C 0.40133(10) 1.16436(8) 0.42680(9) 0.0321(2) Uani 1 1 d .
H11A H 0.4600 1.1273 0.4230 0.048 Uiso 1 1 calc R
H11B H 0.3711 1.1595 0.4802 0.048 Uiso 1 1 calc R
H11C H 0.4242 1.2207 0.4184 0.048 Uiso 1 1 calc R
C12 C 0.19760(10) 1.21380(7) 0.35687(8) 0.0303(2) Uani 1 1 d .
H12A H 0.1500 1.2080 0.3111 0.046 Uiso 1 1 calc R
H12B H 0.2267 1.2690 0.3570 0.046 Uiso 1 1 calc R
H12C H 0.1609 1.2046 0.4071 0.046 Uiso 1 1 calc R
C13 C 0.49843(9) 0.88490(8) 0.20003(8) 0.0302(2) Uani 1 1 d .
H13A H 0.5265 0.9070 0.1495 0.036 Uiso 1 1 calc R
H13B H 0.4538 0.8378 0.1869 0.036 Uiso 1 1 calc R
C14 C 0.58327(11) 0.86006(10) 0.25694(10) 0.0418(3) Uani 1 1 d .
H14A H 0.6418 0.8363 0.2278 0.050 Uiso 1 1 calc R
H14B H 0.5591 0.8204 0.2974 0.050 Uiso 1 1 calc R
C15 C 0.61142(12) 0.94095(13) 0.29535(12) 0.0537(5) Uani 1 1 d .
H15A H 0.6447 0.9328 0.3487 0.064 Uiso 1 1 calc R
H15B H 0.6580 0.9726 0.2607 0.064 Uiso 1 1 calc R
C16 C 0.50944(9) 0.98343(9) 0.30330(9) 0.0349(3) Uani 1 1 d .
H16A H 0.4818 0.9750 0.3578 0.042 Uiso 1 1 calc R
H16B H 0.5169 1.0428 0.2939 0.042 Uiso 1 1 calc R
C17 C 0.00820(8) 1.01022(8) 0.30191(7) 0.0266(2) Uani 1 1 d .
H17A H 0.0342 1.0670 0.3043 0.032 Uiso 1 1 calc R
H17B H 0.0088 0.9871 0.3570 0.032 Uiso 1 1 calc R
C18 C -0.09854(9) 1.00782(8) 0.26552(8) 0.0306(2) Uani 1 1 d .
H18A H -0.1512 1.0181 0.3066 0.037 Uiso 1 1 calc R
H18B H -0.1065 1.0481 0.2215 0.037 Uiso 1 1 calc R
C19 C -0.10434(9) 0.92140(8) 0.23416(9) 0.0323(3) Uani 1 1 d .
H19A H -0.1571 0.9161 0.1911 0.039 Uiso 1 1 calc R
H19B H -0.1196 0.8823 0.2778 0.039 Uiso 1 1 calc R
C20 C 0.00243(9) 0.90801(10) 0.20162(9) 0.0382(3) Uani 1 1 d .
H20A H 0.0231 0.8502 0.2079 0.046 Uiso 1 1 calc R
H20B H 0.0047 0.9225 0.1438 0.046 Uiso 1 1 calc R

loop_
_atom_site_aniso_label
_atom_site_aniso_U_11
_atom_site_aniso_U_22
_atom_site_aniso_U_33
_atom_site_aniso_U_23
_atom_site_aniso_U_13
_atom_site_aniso_U_12
Eu1 0.01443(2) 0.01391(2) 0.01370(2) 0.00000(1) 0.00048(1) 0.00013(1)
Si1 0.02753(14) 0.02271(13) 0.01957(13) 0.00131(10) -0.00102(11) 0.00457(11)
Si2 0.02528(14) 0.02553(14) 0.02161(14) 0.00603(11) 0.00419(11) 0.00283(11)
Si3 0.01997(13) 0.01807(12) 0.02570(14) -0.00216(10) -0.00210(10) 0.00022(10)
Si4 0.02984(15) 0.02324(14) 0.02407(14) 0.00001(11) 0.00110(11) -0.00491(12)
Si5 0.02613(14) 0.01911(12) 0.01921(13) -0.00074(10) -0.00091(10) -0.00375(10)
Si6 0.02097(13) 0.01885(12) 0.02124(13) -0.00118(10) 0.00138(10) -0.00080(10)
O1 0.0164(3) 0.0259(4) 0.0264(4) -0.0068(3) -0.0006(3) 0.0026(3)
O2 0.0160(3) 0.0279(4) 0.0217(3) -0.0072(3) 0.0024(3) -0.0025(3)
N1 0.0221(4) 0.0209(4) 0.0188(4) 0.0038(3) 0.0004(3) 0.0004(3)
N2 0.0197(4) 0.0165(4) 0.0257(4) -0.0024(3) 0.0006(3) -0.0003(3)
N3 0.0190(4) 0.0192(4) 0.0171(4) -0.0025(3) -0.0006(3) 0.0002(3)
C1 0.0610(10) 0.0222(6) 0.0477(8) 0.0047(5) -0.0014(7) 0.0016(6)
C2 0.0378(7) 0.0584(10) 0.0456(8) -0.0100(7) -0.0179(6) 0.0163(7)
C3 0.0328(7) 0.0429(8) 0.0560(9) 0.0086(7) 0.0155(6) -0.0056(6)
C4 0.0497(9) 0.0609(10) 0.0221(6) 0.0003(6) 0.0038(5) 0.0102(7)
C5 0.0315(6) 0.0299(6) 0.0316(6) -0.0089(5) 0.0040(5) 0.0003(5)
C6 0.0314(6) 0.0300(6) 0.0391(7) -0.0061(5) -0.0036(5) -0.0093(5)
C7 0.0466(8) 0.0353(7) 0.0519(9) 0.0140(6) -0.0034(7) 0.0120(6)
C8 0.0489(8) 0.0357(7) 0.0385(7) -0.0005(6) 0.0122(6) -0.0165(6)
C9 0.0430(7) 0.0290(6) 0.0276(6) 0.0049(4) -0.0106(5) -0.0009(5)
C10 0.0414(7) 0.0413(7) 0.0273(6) -0.0012(5) 0.0138(5) -0.0030(6)
C11 0.0271(5) 0.0270(5) 0.0422(7) -0.0087(5) -0.0058(5) -0.0040(4)
C12 0.0317(6) 0.0224(5) 0.0368(6) -0.0008(4) -0.0011(5) 0.0050(4)
C13 0.0202(5) 0.0352(6) 0.0351(6) -0.0129(5) -0.0008(4) 0.0063(4)
C14 0.0316(6) 0.0428(8) 0.0505(8) -0.0091(6) -0.0109(6) 0.0158(6)
C15 0.0265(6) 0.0699(11) 0.0644(11) -0.0331(9) -0.0131(7) 0.0109(7)
C16 0.0186(5) 0.0416(7) 0.0445(7) -0.0201(6) -0.0030(5) -0.0006(5)
C17 0.0182(4) 0.0354(6) 0.0264(5) -0.0108(4) 0.0049(4) -0.0022(4)
C18 0.0207(5) 0.0319(6) 0.0391(6) -0.0063(5) -0.0010(4) 0.0036(4)
C19 0.0200(5) 0.0310(6) 0.0459(7) -0.0058(5) -0.0043(5) -0.0021(4)
C20 0.0211(5) 0.0466(8) 0.0469(8) -0.0260(6) -0.0058(5) 0.0000(5)

loop_
_atom_type_symbol
_atom_type_description
_atom_type_scat_dispersion_real
_atom_type_scat_dispersion_imag
_atom_type_scat_source
C C 0.0033 0.0016 'International Tables Vol C Tables 4.2.6.8 and 6.1.1.4'
H H 0.0000 0.0000 'International Tables Vol C Tables 4.2.6.8 and 6.1.1.4'
N N 0.0061 0.0033 'International Tables Vol C Tables 4.2.6.8 and 6.1.1.4'
O O 0.0106 0.0060 'International Tables Vol C Tables 4.2.6.8 and 6.1.1.4'
Si Si 0.0817 0.0704 'International Tables Vol C Tables 4.2.6.8 and 6.1.1.4'
Eu Eu -0.1578 3.6682 'International Tables Vol C Tables 4.2.6.8 and 6.1.1.4'

loop_
_geom_angle_atom_site_label_1
_geom_angle_atom_site_label_2
_geom_angle_atom_site_label_3
_geom_angle
N1 Eu1 N3 110.79(3)
N1 Eu1 N2 116.51(3)
N3 Eu1 N2 132.17(3)
N1 Eu1 O2 92.16(3)
N3 Eu1 O2 86.66(3)
N2 Eu1 O2 84.98(3)
N1 Eu1 O1 104.81(3)
N3 Eu1 O1 87.13(3)
N2 Eu1 O1 87.53(3)
O2 Eu1 O1 163.02(3)
N1 Eu1 Si2 30.09(2)
N3 Eu1 Si2 127.03(2)
N2 Eu1 Si2 98.65(2)
O2 Eu1 Si2 115.89(2)
O1 Eu1 Si2 80.29(2)
N1 Eu1 Si4 144.40(2)
N3 Eu1 Si4 104.70(2)
N2 Eu1 Si4 27.96(2)
O2 Eu1 Si4 87.14(2)
O1 Eu1 Si4 79.19(2)
Si2 Eu1 Si4 122.609(8)
N1 Eu1 Si6 86.98(2)
N3 Eu1 Si6 25.90(2)
N2 Eu1 Si6 156.32(2)
O2 Eu1 Si6 97.734(18)
O1 Eu1 Si6 83.239(19)
Si2 Eu1 Si6 101.196(8)
Si4 Eu1 Si6 128.401(8)
N1 Eu1 Si5 133.54(2)
N3 Eu1 Si5 25.56(2)
N2 Eu1 Si5 107.27(2)
O2 Eu1 Si5 76.427(19)
O1 Eu1 Si5 91.36(2)
Si2 Eu1 Si5 152.410(8)
Si4 Eu1 Si5 80.770(8)
Si6 Eu1 Si5 51.465(7)
N1 Eu1 Si3 91.86(2)
N3 Eu1 Si3 155.81(2)
N2 Eu1 Si3 24.69(2)
O2 Eu1 Si3 84.024(18)
O1 Eu1 Si3 95.405(19)
Si2 Eu1 Si3 76.996(8)
Si4 Eu1 Si3 52.650(8)
Si6 Eu1 Si3 177.924(7)
Si5 Eu1 Si3 130.257(7)
N1 Eu1 Si1 23.04(2)
N3 Eu1 Si1 95.15(2)
N2 Eu1 Si1 127.00(2)
O2 Eu1 Si1 74.03(2)
O1 Eu1 Si1 122.30(2)
Si2 Eu1 Si1 53.123(8)
Si4 Eu1 Si1 151.792(8)
Si6 Eu1 Si1 75.897(8)
Si5 Eu1 Si1 113.794(7)
Si3 Eu1 Si1 103.609(7)
N1 Si1 C2 113.56(6)
N1 Si1 C1 113.82(6)
C2 Si1 C1 107.32(8)
N1 Si1 Eu1 31.84(3)
C2 Si1 Eu1 124.23(6)
C1 Si1 Eu1 125.42(5)
N1 Si1 HI1 107.3
C2 Si1 HI1 107.3
C1 Si1 HI1 107.3
Eu1 Si1 HI1 75.4
N1 Si2 C3 114.45(6)
N1 Si2 C4 116.19(6)
C3 Si2 C4 108.78(8)
N1 Si2 Eu1 42.69(3)
C3 Si2 Eu1 117.69(6)
C4 Si2 Eu1 133.53(6)
N1 Si2 HI2 105.5
C3 Si2 HI2 105.5
C4 Si2 HI2 105.5
Eu1 Si2 HI2 63.5
N2 Si3 C5 113.95(5)
N2 Si3 C6 114.20(6)
C5 Si3 C6 107.18(6)
N2 Si3 Eu1 34.60(3)
C5 Si3 Eu1 114.30(4)
C6 Si3 Eu1 136.14(5)
N2 Si3 HI3 107.0
C5 Si3 HI3 107.0
C6 Si3 HI3 107.0
Eu1 Si3 HI3 74.3
N2 Si4 C8 114.48(7)
N2 Si4 C7 115.06(6)
C8 Si4 C7 107.70(8)
N2 Si4 Eu1 39.87(3)
C8 Si4 Eu1 113.50(5)
C7 Si4 Eu1 138.26(5)
N2 Si4 HI4 106.3
C8 Si4 HI4 106.3
C7 Si4 HI4 106.3
Eu1 Si4 HI4 68.5
N3 Si5 C10 114.87(6)
N3 Si5 C9 113.80(6)
C10 Si5 C9 106.63(7)
N3 Si5 Eu1 35.97(3)
C10 Si5 Eu1 135.67(5)
C9 Si5 Eu1 115.98(5)
N3 Si5 HI5 107.0
C10 Si5 HI5 107.0
C9 Si5 HI5 107.0
Eu1 Si5 HI5 72.4
N3 Si6 C11 115.00(5)
N3 Si6 C12 114.31(5)
C11 Si6 C12 106.30(6)
N3 Si6 Eu1 36.46(3)
C11 Si6 Eu1 135.32(4)
C12 Si6 Eu1 116.96(4)
N3 Si6 HI6 106.9
C11 Si6 HI6 106.9
C12 Si6 HI6 106.9
Eu1 Si6 HI6 71.6
C16 O1 C13 108.33(9)
C16 O1 Eu1 126.93(7)
C13 O1 Eu1 123.89(6)
C17 O2 C20 108.83(8)
C17 O2 Eu1 127.74(6)
C20 O2 Eu1 123.28(7)
Si2 N1 Si1 127.64(6)
Si2 N1 Eu1 107.23(4)
Si1 N1 Eu1 125.12(5)
Si4 N2 Si3 127.12(5)
Si4 N2 Eu1 112.17(5)
Si3 N2 Eu1 120.71(5)
Si5 N3 Si6 123.90(5)
Si5 N3 Eu1 118.46(4)
Si6 N3 Eu1 117.64(5)
Si1 C1 H1A 109.5
Si1 C1 H1B 109.5
H1A C1 H1B 109.5
Si1 C1 H1C 109.5
H1A C1 H1C 109.5
H1B C1 H1C 109.5
Si1 C2 H2A 109.5
Si1 C2 H2B 109.5
H2A C2 H2B 109.5
Si1 C2 H2C 109.5
H2A C2 H2C 109.5
H2B C2 H2C 109.5
Si2 C3 H3A 109.5
Si2 C3 H3B 109.5
H3A C3 H3B 109.5
Si2 C3 H3C 109.5
H3A C3 H3C 109.5
H3B C3 H3C 109.5
Si2 C4 H4A 109.5
Si2 C4 H4B 109.5
H4A C4 H4B 109.5
Si2 C4 H4C 109.5
H4A C4 H4C 109.5
H4B C4 H4C 109.5
Si3 C5 H5A 109.5
Si3 C5 H5B 109.5
H5A C5 H5B 109.5
Si3 C5 H5C 109.5
H5A C5 H5C 109.5
H5B C5 H5C 109.5
Si3 C6 H6A 109.5
Si3 C6 H6B 109.5
H6A C6 H6B 109.5
Si3 C6 H6C 109.5
H6A C6 H6C 109.5
H6B C6 H6C 109.5
Si4 C7 H7A 109.5
Si4 C7 H7B 109.5
H7A C7 H7B 109.5
Si4 C7 H7C 109.5
H7A C7 H7C 109.5
H7B C7 H7C 109.5
Si4 C8 H8A 109.5
Si4 C8 H8B 109.5
H8A C8 H8B 109.5
Si4 C8 H8C 109.5
H8A C8 H8C 109.5
H8B C8 H8C 109.5
Si5 C9 H9A 109.5
Si5 C9 H9B 109.5
H9A C9 H9B 109.5
Si5 C9 H9C 109.5
H9A C9 H9C 109.5
H9B C9 H9C 109.5
Si5 C10 H10A 109.5
Si5 C10 H10B 109.5
H10A C10 H10B 109.5
Si5 C10 H10C 109.5
H10A C10 H10C 109.5
H10B C10 H10C 109.5
Si6 C11 H11A 109.5
Si6 C11 H11B 109.5
H11A C11 H11B 109.5
Si6 C11 H11C 109.5
H11A C11 H11C 109.5
H11B C11 H11C 109.5
Si6 C12 H12A 109.5
Si6 C12 H12B 109.5
H12A C12 H12B 109.5
Si6 C12 H12C 109.5
H12A C12 H12C 109.5
H12B C12 H12C 109.5
O1 C13 C14 104.97(10)
O1 C13 H13A 110.8
C14 C13 H13A 110.8
O1 C13 H13B 110.8
C14 C13 H13B 110.8
H13A C13 H13B 108.8
C13 C14 C15 101.59(12)
C13 C14 H14A 111.5
C15 C14 H14A 111.5
C13 C14 H14B 111.5
C15 C14 H14B 111.5
H14A C14 H14B 109.3
C16 C15 C14 103.35(12)
C16 C15 H15A 111.1
C14 C15 H15A 111.1
C16 C15 H15B 111.1
C14 C15 H15B 111.1
H15A C15 H15B 109.1
O1 C16 C15 106.36(10)
O1 C16 H16A 110.5
C15 C16 H16A 110.5
O1 C16 H16B 110.5
C15 C16 H16B 110.5
H16A C16 H16B 108.6
O2 C17 C18 104.88(9)
O2 C17 H17A 110.8
C18 C17 H17A 110.8
O2 C17 H17B 110.8
C18 C17 H17B 110.8
H17A C17 H17B 108.8
C19 C18 C17 101.76(10)
C19 C18 H18A 111.4
C17 C18 H18A 111.4
C19 C18 H18B 111.4
C17 C18 H18B 111.4
H18A C18 H18B 109.3
C18 C19 C20 102.50(10)
C18 C19 H19A 111.3
C20 C19 H19A 111.3
C18 C19 H19B 111.3
C20 C19 H19B 111.3
H19A C19 H19B 109.2
O2 C20 C19 105.98(10)
O2 C20 H20A 110.5
C19 C20 H20A 110.5
O2 C20 H20B 110.5
C19 C20 H20B 110.5
H20A C20 H20B 108.7

loop_
_geom_bond_atom_site_label_1
_geom_bond_atom_site_label_2
_geom_bond_distance
Eu1 N1 2.2888(9)
Eu1 N3 2.3170(9)
Eu1 N2 2.3179(9)
Eu1 O2 2.4470(8)
Eu1 O1 2.4718(8)
Eu1 Si2 3.2245(3)
Eu1 Si4 3.3485(3)
Eu1 Si6 3.4540(3)
Eu1 Si5 3.4676(3)
Eu1 Si3 3.5094(3)
Eu1 Si1 3.5488(3)
Si1 N1 1.6980(10)
Si1 C2 1.8637(14)
Si1 C1 1.8667(15)
Si1 HI1 1.4700
Si2 N1 1.6923(10)
Si2 C3 1.8680(15)
Si2 C4 1.8699(15)
Si2 HI2 1.4700
Si3 N2 1.7050(10)
Si3 C5 1.8701(13)
Si3 C6 1.8790(12)
Si3 HI3 1.4700
Si4 N2 1.6954(10)
Si4 C8 1.8715(14)
Si4 C7 1.8741(16)
Si4 HI4 1.4700
Si5 N3 1.7021(9)
Si5 C10 1.8715(14)
Si5 C9 1.8758(13)
Si5 HI5 1.4700
Si6 N3 1.7032(9)
Si6 C11 1.8725(13)
Si6 C12 1.8755(12)
Si6 HI6 1.4700
O1 C16 1.4524(14)
O1 C13 1.4562(14)
O2 C17 1.4520(13)
O2 C20 1.4524(14)
C1 H1A 0.9800
C1 H1B 0.9800
C1 H1C 0.9800
C2 H2A 0.9800
C2 H2B 0.9800
C2 H2C 0.9800
C3 H3A 0.9800
C3 H3B 0.9800
C3 H3C 0.9800
C4 H4A 0.9800
C4 H4B 0.9800
C4 H4C 0.9800
C5 H5A 0.9800
C5 H5B 0.9800
C5 H5C 0.9800
C6 H6A 0.9800
C6 H6B 0.9800
C6 H6C 0.9800
C7 H7A 0.9800
C7 H7B 0.9800
C7 H7C 0.9800
C8 H8A 0.9800
C8 H8B 0.9800
C8 H8C 0.9800
C9 H9A 0.9800
C9 H9B 0.9800
C9 H9C 0.9800
C10 H10A 0.9800
C10 H10B 0.9800
C10 H10C 0.9800
C11 H11A 0.9800
C11 H11B 0.9800
C11 H11C 0.9800
C12 H12A 0.9800
C12 H12B 0.9800
C12 H12C 0.9800
C13 C14 1.5022(18)
C13 H13A 0.9900
C13 H13B 0.9900
C14 C15 1.513(2)
C14 H14A 0.9900
C14 H14B 0.9900
C15 C16 1.5099(19)
C15 H15A 0.9900
C15 H15B 0.9900
C16 H16A 0.9900
C16 H16B 0.9900
C17 C18 1.5119(16)
C17 H17A 0.9900
C17 H17B 0.9900
C18 C19 1.5094(18)
C18 H18A 0.9900
C18 H18B 0.9900
C19 C20 1.5188(18)
C19 H19A 0.9900
C19 H19B 0.9900
C20 H20A 0.9900
C20 H20B 0.9900

loop_
_geom_torsion_atom_site_label_1
_geom_torsion_atom_site_label_2
_geom_torsion_atom_site_label_3
_geom_torsion_atom_site_label_4
_geom_torsion
N3 Eu1 Si1 N1 134.33(6)
N2 Eu1 Si1 N1 -69.89(7)
O2 Eu1 Si1 N1 -140.64(6)
O1 Eu1 Si1 N1 44.48(7)
Si2 Eu1 Si1 N1 0.85(6)
Si4 Eu1 Si1 N1 -90.68(6)
Si6 Eu1 Si1 N1 116.87(6)
Si5 Eu1 Si1 N1 152.50(6)
Si3 Eu1 Si1 N1 -61.05(6)
N1 Eu1 Si1 C2 79.68(9)
N3 Eu1 Si1 C2 -145.99(7)
N2 Eu1 Si1 C2 9.78(8)
O2 Eu1 Si1 C2 -60.96(7)
O1 Eu1 Si1 C2 124.15(7)
Si2 Eu1 Si1 C2 80.52(7)
Si4 Eu1 Si1 C2 -11.00(7)
Si6 Eu1 Si1 C2 -163.45(7)
Si5 Eu1 Si1 C2 -127.82(7)
Si3 Eu1 Si1 C2 18.62(7)
N1 Eu1 Si1 C1 -78.11(9)
N3 Eu1 Si1 C1 56.22(7)
N2 Eu1 Si1 C1 -148.00(7)
O2 Eu1 Si1 C1 141.25(7)
O1 Eu1 Si1 C1 -33.64(7)
Si2 Eu1 Si1 C1 -77.27(7)
Si4 Eu1 Si1 C1 -168.79(7)
Si6 Eu1 Si1 C1 38.76(7)
Si5 Eu1 Si1 C1 74.39(7)
Si3 Eu1 Si1 C1 -139.16(7)
N3 Eu1 Si2 N1 -65.49(6)
N2 Eu1 Si2 N1 129.65(5)
O2 Eu1 Si2 N1 41.06(5)
O1 Eu1 Si2 N1 -144.38(5)
Si4 Eu1 Si2 N1 145.22(5)
Si6 Eu1 Si2 N1 -63.34(5)
Si5 Eu1 Si2 N1 -70.38(5)
Si3 Eu1 Si2 N1 117.71(5)
Si1 Eu1 Si2 N1 -0.66(5)
N1 Eu1 Si2 C3 96.92(8)
N3 Eu1 Si2 C3 31.42(7)
N2 Eu1 Si2 C3 -133.44(6)
O2 Eu1 Si2 C3 137.97(6)
O1 Eu1 Si2 C3 -47.47(6)
Si4 Eu1 Si2 C3 -117.86(6)
Si6 Eu1 Si2 C3 33.58(6)
Si5 Eu1 Si2 C3 26.54(6)
Si3 Eu1 Si2 C3 -145.38(6)
Si1 Eu1 Si2 C3 96.26(6)
N1 Eu1 Si2 C4 -82.41(9)
N3 Eu1 Si2 C4 -147.90(8)
N2 Eu1 Si2 C4 47.24(8)
O2 Eu1 Si2 C4 -41.36(8)
O1 Eu1 Si2 C4 133.21(8)
Si4 Eu1 Si2 C4 62.81(8)
Si6 Eu1 Si2 C4 -145.75(8)
Si5 Eu1 Si2 C4 -152.79(7)
Si3 Eu1 Si2 C4 35.30(8)
Si1 Eu1 Si2 C4 -83.07(8)
N1 Eu1 Si3 N2 177.05(6)
N3 Eu1 Si3 N2 -23.07(8)
O2 Eu1 Si3 N2 -90.97(6)
O1 Eu1 Si3 N2 71.97(6)
Si2 Eu1 Si3 N2 150.68(5)
Si4 Eu1 Si3 N2 -0.01(5)
Si6 Eu1 Si3 N2 121.1(2)
Si5 Eu1 Si3 N2 -24.42(6)
Si1 Eu1 Si3 N2 -162.91(5)
N1 Eu1 Si3 C5 79.58(5)
N3 Eu1 Si3 C5 -120.54(7)
N2 Eu1 Si3 C5 -97.47(7)
O2 Eu1 Si3 C5 171.56(5)
O1 Eu1 Si3 C5 -25.49(5)
Si2 Eu1 Si3 C5 53.22(5)
Si4 Eu1 Si3 C5 -97.48(5)
Si6 Eu1 Si3 C5 23.6(2)
Si5 Eu1 Si3 C5 -121.88(5)
Si1 Eu1 Si3 C5 99.62(5)
N1 Eu1 Si3 C6 -120.76(7)
N3 Eu1 Si3 C6 39.12(9)
N2 Eu1 Si3 C6 62.19(8)
O2 Eu1 Si3 C6 -28.78(7)
O1 Eu1 Si3 C6 134.17(7)
Si2 Eu1 Si3 C6 -147.12(7)
Si4 Eu1 Si3 C6 62.18(7)
Si6 Eu1 Si3 C6 -176.7(2)
Si5 Eu1 Si3 C6 37.77(7)
Si1 Eu1 Si3 C6 -100.72(7)
N1 Eu1 Si4 N2 -5.05(6)
N3 Eu1 Si4 N2 170.46(5)
O2 Eu1 Si4 N2 84.67(5)
O1 Eu1 Si4 N2 -105.44(5)
Si2 Eu1 Si4 N2 -34.48(5)
Si6 Eu1 Si4 N2 -177.72(5)
Si5 Eu1 Si4 N2 161.38(5)
Si3 Eu1 Si4 N2 0.01(5)
Si1 Eu1 Si4 N2 37.20(5)
N1 Eu1 Si4 C8 -105.67(7)
N3 Eu1 Si4 C8 69.83(6)
N2 Eu1 Si4 C8 -100.62(7)
O2 Eu1 Si4 C8 -15.95(6)
O1 Eu1 Si4 C8 153.94(6)
Si2 Eu1 Si4 C8 -135.10(6)
Si6 Eu1 Si4 C8 81.66(6)
Si5 Eu1 Si4 C8 60.75(6)
Si3 Eu1 Si4 C8 -100.61(6)
Si1 Eu1 Si4 C8 -63.42(6)
N1 Eu1 Si4 C7 64.50(10)
N3 Eu1 Si4 C7 -119.99(9)
N2 Eu1 Si4 C7 69.55(10)
O2 Eu1 Si4 C7 154.22(9)
O1 Eu1 Si4 C7 -35.89(9)
Si2 Eu1 Si4 C7 35.08(9)
Si6 Eu1 Si4 C7 -108.17(9)
Si5 Eu1 Si4 C7 -129.07(9)
Si3 Eu1 Si4 C7 69.56(9)
Si1 Eu1 Si4 C7 106.75(9)
N1 Eu1 Si5 N3 -31.58(6)
N2 Eu1 Si5 N3 168.30(6)
O2 Eu1 Si5 N3 -111.45(6)
O1 Eu1 Si5 N3 80.47(6)
Si2 Eu1 Si5 N3 9.07(6)
Si4 Eu1 Si5 N3 159.28(5)
Si6 Eu1 Si5 N3 0.22(5)
Si3 Eu1 Si5 N3 178.72(5)
Si1 Eu1 Si5 N3 -46.02(5)
N1 Eu1 Si5 C10 35.73(8)
N3 Eu1 Si5 C10 67.31(9)
N2 Eu1 Si5 C10 -124.39(7)
O2 Eu1 Si5 C10 -44.14(7)
O1 Eu1 Si5 C10 147.78(7)
Si2 Eu1 Si5 C10 76.38(7)
Si4 Eu1 Si5 C10 -133.41(7)
Si6 Eu1 Si5 C10 67.53(7)
Si3 Eu1 Si5 C10 -113.97(7)
Si1 Eu1 Si5 C10 21.29(7)
N1 Eu1 Si5 C9 -126.91(6)
N3 Eu1 Si5 C9 -95.33(7)
N2 Eu1 Si5 C9 72.97(5)
O2 Eu1 Si5 C9 153.22(5)
O1 Eu1 Si5 C9 -14.86(5)
Si2 Eu1 Si5 C9 -86.26(5)
Si4 Eu1 Si5 C9 63.95(5)
Si6 Eu1 Si5 C9 -95.11(5)
Si3 Eu1 Si5 C9 83.39(5)
Si1 Eu1 Si5 C9 -141.35(5)
N1 Eu1 Si6 N3 157.29(6)
N2 Eu1 Si6 N3 -29.63(8)
O2 Eu1 Si6 N3 65.51(6)
O1 Eu1 Si6 N3 -97.40(6)
Si2 Eu1 Si6 N3 -176.06(5)
Si4 Eu1 Si6 N3 -26.98(5)
Si5 Eu1 Si6 N3 -0.22(5)
Si3 Eu1 Si6 N3 -146.7(2)
Si1 Eu1 Si6 N3 136.82(5)
N1 Eu1 Si6 C11 -133.65(7)
N3 Eu1 Si6 C11 69.06(8)
N2 Eu1 Si6 C11 39.43(9)
O2 Eu1 Si6 C11 134.58(7)
O1 Eu1 Si6 C11 -28.34(7)
Si2 Eu1 Si6 C11 -107.00(7)
Si4 Eu1 Si6 C11 42.09(7)
Si5 Eu1 Si6 C11 68.84(7)
Si3 Eu1 Si6 C11 -77.6(2)
Si1 Eu1 Si6 C11 -154.11(7)
N1 Eu1 Si6 C12 62.18(5)
N3 Eu1 Si6 C12 -95.10(7)
N2 Eu1 Si6 C12 -124.74(7)
O2 Eu1 Si6 C12 -29.59(5)
O1 Eu1 Si6 C12 167.50(5)
Si2 Eu1 Si6 C12 88.84(5)
Si4 Eu1 Si6 C12 -122.08(5)
Si5 Eu1 Si6 C12 -95.33(5)
Si3 Eu1 Si6 C12 118.2(2)
Si1 Eu1 Si6 C12 41.72(5)
N1 Eu1 O1 C16 103.16(11)
N3 Eu1 O1 C16 -7.60(10)
N2 Eu1 O1 C16 -140.05(11)
O2 Eu1 O1 C16 -76.24(14)
Si2 Eu1 O1 C16 120.73(10)
Si4 Eu1 O1 C16 -113.16(10)
Si6 Eu1 O1 C16 18.10(10)
Si5 Eu1 O1 C16 -32.82(10)
Si3 Eu1 O1 C16 -163.48(10)
Si1 Eu1 O1 C16 86.68(10)
N1 Eu1 O1 C13 -88.68(9)
N3 Eu1 O1 C13 160.56(9)
N2 Eu1 O1 C13 28.11(9)
O2 Eu1 O1 C13 91.92(12)
Si2 Eu1 O1 C13 -71.10(9)
Si4 Eu1 O1 C13 55.01(9)
Si6 Eu1 O1 C13 -173.73(9)
Si5 Eu1 O1 C13 135.34(9)
Si3 Eu1 O1 C13 4.69(9)
Si1 Eu1 O1 C13 -105.16(9)
N1 Eu1 O2 C17 -92.58(9)
N3 Eu1 O2 C17 18.14(9)
N2 Eu1 O2 C17 151.00(9)
O1 Eu1 O2 C17 86.84(13)
Si2 Eu1 O2 C17 -111.81(9)
Si4 Eu1 O2 C17 123.05(9)
Si6 Eu1 O2 C17 -5.33(9)
Si5 Eu1 O2 C17 41.86(9)
Si3 Eu1 O2 C17 175.78(9)
Si1 Eu1 O2 C17 -78.19(9)
N1 Eu1 O2 C20 82.42(10)
N3 Eu1 O2 C20 -166.87(10)
N2 Eu1 O2 C20 -34.01(10)
O1 Eu1 O2 C20 -98.16(13)
Si2 Eu1 O2 C20 63.19(10)
Si4 Eu1 O2 C20 -61.95(10)
Si6 Eu1 O2 C20 169.67(10)
Si5 Eu1 O2 C20 -143.14(10)
Si3 Eu1 O2 C20 -9.22(10)
Si1 Eu1 O2 C20 96.80(10)
C3 Si2 N1 Si1 73.54(9)
C4 Si2 N1 Si1 -54.61(10)
Eu1 Si2 N1 Si1 178.61(10)
C3 Si2 N1 Eu1 -105.07(7)
C4 Si2 N1 Eu1 126.78(7)
C2 Si1 N1 Si2 64.17(10)
C1 Si1 N1 Si2 -59.02(10)
Eu1 Si1 N1 Si2 -178.37(12)
C2 Si1 N1 Eu1 -117.45(8)
C1 Si1 N1 Eu1 119.35(7)
N3 Eu1 N1 Si2 129.01(5)
N2 Eu1 N1 Si2 -58.29(6)
O2 Eu1 N1 Si2 -143.75(5)
O1 Eu1 N1 Si2 36.42(5)
Si4 Eu1 N1 Si2 -55.64(7)
Si6 Eu1 N1 Si2 118.61(4)
Si5 Eu1 N1 Si2 143.00(3)
Si3 Eu1 N1 Si2 -59.66(4)
Si1 Eu1 N1 Si2 178.65(10)
N3 Eu1 N1 Si1 -49.64(7)
N2 Eu1 N1 Si1 123.06(6)
O2 Eu1 N1 Si1 37.60(6)
O1 Eu1 N1 Si1 -142.23(6)
Si2 Eu1 N1 Si1 -178.65(10)
Si4 Eu1 N1 Si1 125.71(5)
Si6 Eu1 N1 Si1 -60.04(6)
Si5 Eu1 N1 Si1 -35.65(8)
Si3 Eu1 N1 Si1 121.69(6)
C8 Si4 N2 Si3 -82.03(9)
C7 Si4 N2 Si3 43.54(10)
Eu1 Si4 N2 Si3 -179.98(10)
C8 Si4 N2 Eu1 97.95(6)
C7 Si4 N2 Eu1 -136.48(7)
C5 Si3 N2 Si4 -81.45(8)
C6 Si3 N2 Si4 42.20(9)
Eu1 Si3 N2 Si4 179.98(11)
C5 Si3 N2 Eu1 98.57(6)
C6 Si3 N2 Eu1 -137.78(6)
N1 Eu1 N2 Si4 176.72(4)
N3 Eu1 N2 Si4 -12.50(7)
O2 Eu1 N2 Si4 -93.37(5)
O1 Eu1 N2 Si4 71.38(5)
Si2 Eu1 N2 Si4 151.16(4)
Si6 Eu1 N2 Si4 4.45(9)
Si5 Eu1 N2 Si4 -19.28(5)
Si3 Eu1 N2 Si4 -179.98(9)
Si1 Eu1 N2 Si4 -159.03(3)
N1 Eu1 N2 Si3 -3.30(7)
N3 Eu1 N2 Si3 167.49(4)
O2 Eu1 N2 Si3 86.61(5)
O1 Eu1 N2 Si3 -108.64(5)
Si2 Eu1 N2 Si3 -28.85(5)
Si4 Eu1 N2 Si3 179.98(9)
Si6 Eu1 N2 Si3 -175.570(18)
Si5 Eu1 N2 Si3 160.71(4)
Si1 Eu1 N2 Si3 20.95(7)
C10 Si5 N3 Si6 45.71(9)
C9 Si5 N3 Si6 -77.60(8)
Eu1 Si5 N3 Si6 -179.57(10)
C10 Si5 N3 Eu1 -134.72(6)
C9 Si5 N3 Eu1 101.97(6)
C11 Si6 N3 Si5 46.01(8)
C12 Si6 N3 Si5 -77.39(8)
Eu1 Si6 N3 Si5 179.57(10)
C11 Si6 N3 Eu1 -133.57(6)
C12 Si6 N3 Eu1 103.04(6)
N1 Eu1 N3 Si5 156.04(5)
N2 Eu1 N3 Si5 -15.14(7)
O2 Eu1 N3 Si5 65.00(5)
O1 Eu1 N3 Si5 -99.19(5)
Si2 Eu1 N3 Si5 -174.75(3)
Si4 Eu1 N3 Si5 -21.16(5)
Si6 Eu1 N3 Si5 -179.60(9)
Si3 Eu1 N3 Si5 -2.38(10)
Si1 Eu1 N3 Si5 138.62(5)
N1 Eu1 N3 Si6 -24.36(6)
N2 Eu1 N3 Si6 164.46(4)
O2 Eu1 N3 Si6 -115.40(5)
O1 Eu1 N3 Si6 80.41(5)
Si2 Eu1 N3 Si6 4.85(6)
Si4 Eu1 N3 Si6 158.44(4)
Si5 Eu1 N3 Si6 179.60(9)
Si3 Eu1 N3 Si6 177.218(17)
Si1 Eu1 N3 Si6 -41.78(5)
C16 O1 C13 C14 23.23(15)
Eu1 O1 C13 C14 -146.82(9)
O1 C13 C14 C15 -37.36(16)
C13 C14 C15 C16 37.17(18)
C13 O1 C16 C15 0.72(17)
Eu1 O1 C16 C15 170.38(11)
C14 C15 C16 O1 -24.03(19)
C20 O2 C17 C18 -19.79(14)
Eu1 O2 C17 C18 155.79(8)
O2 C17 C18 C19 36.59(13)
C17 C18 C19 C20 -38.88(14)
C17 O2 C20 C19 -5.11(15)
Eu1 O2 C20 C19 179.06(8)
C18 C19 C20 O2 27.81(15)
